data_2103730
loop_
_publ_author_name
'Bianchi, Riccardo'
'Gervasio, Giuliana'
'Marabello, Domenica'

_publ_section_title
;
 Experimental electron density in the triclinic phase of
 Co~2~(CO)~6~(\m-CO)(\m-C~4~O~2~H~2~) at 120K
;
_journal_issue 5
_journal_name_full 'Acta Crystallographica Section B'
_journal_page_first 638
_journal_page_last 645
_journal_paper_doi 10.1107/S0108768101009028
_journal_volume 57
_journal_year 2001
_chemical_formula_sum 'C11 H2 Co2 O9'
_chemical_formula_weight 395.99
_space_group_IT_number 2
_symmetry_cell_setting triclinic
_symmetry_space_group_name_Hall '-P 1'
_symmetry_space_group_name_H-M 'P -1'
_audit_creation_method 'manual editing'
_cell_angle_alpha 82.770(10)
_cell_angle_beta 80.840(10)
_cell_angle_gamma 87.72(2)
_cell_formula_units_Z 2
_cell_length_a 7.169(2)
_cell_length_b 8.452(2)
_cell_length_c 11.364(3)
_cell_measurement_reflns_used 35
_cell_measurement_temperature 120(2)
_cell_measurement_theta_max 15
_cell_measurement_theta_min 10
_cell_volume 674.2(3)
_computing_cell_refinement 'Siemens XSCANS'
_computing_data_collection 'Siemens XSCANS'
_computing_data_reduction REFPK,BGLP,TSCALE,SORTAV
_computing_structure_refinement VALRAY
_diffrn_ambient_temperature 120(2)
_diffrn_measurement_device 'Siemens P4'
_diffrn_measurement_method \q/2\q
_diffrn_radiation_monochromator graphite
_diffrn_radiation_source 'fine-focus sealed tube'
_diffrn_radiation_type MoK\a
_diffrn_radiation_wavelength .71073
_diffrn_reflns_av_R_equivalents .034
_diffrn_reflns_av_sigmaI/netI .051
_diffrn_reflns_limit_h_max 10
_diffrn_reflns_limit_h_min -15
_diffrn_reflns_limit_k_max 19
_diffrn_reflns_limit_k_min -19
_diffrn_reflns_limit_l_max 21
_diffrn_reflns_limit_l_min -26
_diffrn_reflns_number 35370
_diffrn_reflns_theta_max 48.5
_diffrn_reflns_theta_min 1
_diffrn_standards_decay_% 0
_diffrn_standards_interval_count 50
_diffrn_standards_number 7
_exptl_absorpt_coefficient_mu 2.493
_exptl_absorpt_correction_T_max .601
_exptl_absorpt_correction_T_min .373
_exptl_absorpt_correction_type numerical
_exptl_absorpt_process_details '(De Titta, 1985)'
_exptl_crystal_colour red
_exptl_crystal_density_diffrn 1.942
_exptl_crystal_description prismatic
_exptl_crystal_F_000 388
_exptl_crystal_size_max .40
_exptl_crystal_size_mid .36
_exptl_crystal_size_min .24
_refine_diff_density_max .4
_refine_diff_density_min -.1
_refine_ls_goodness_of_fit_ref .867
_refine_ls_hydrogen_treatment mixed
_refine_ls_matrix_type full
_refine_ls_number_parameters 571
_refine_ls_number_reflns 5479
_refine_ls_R_factor_gt .0239
_refine_ls_shift/su_max .01
_refine_ls_structure_factor_coef Fsqd
_refine_ls_weighting_details 'w = 1/s^2^'
_refine_ls_weighting_scheme calc
_refine_ls_wR_factor_ref .0301
_reflns_number_gt 5479
_reflns_number_total 11623
_reflns_threshold_expression >3sigma(I)
_cod_data_source_file lc0036.cif
_cod_data_source_block COMPLEX3
_cod_depositor_comments
;
The following automatic conversions were performed:

'_refine_ls_weighting_scheme' value '1/s^2^' was changed to 'calc'.
New tag '_refine_ls_weighting_details' was created. The value of the
new tag was set to 'w = 1/s^2^'.

Automatic conversion script
Id: cif_fix_values 3143 2015-03-26 13:38:13Z robertas 
;
_cod_original_cell_volume 674.3(3)
_cod_database_code 2103730

loop_
_symmetry_equiv_pos_as_xyz
'x, y, z'
'-x, -y, -z'

loop_
_atom_site_label
_atom_site_fract_x
_atom_site_fract_y
_atom_site_fract_z
_atom_site_U_iso_or_equiv
_atom_site_adp_type
_atom_site_calc_flag
_atom_site_occupancy
_atom_site_type_symbol
Co1 .28425(2) .76609(2) .321530(10) .0150(10) Uani d 1 Co
Co2 .30481(2) .50598(2) .247830(10) .0160(10) Uani d 1 Co
C1' .14280(10) .9455(2) .2960(2) .0160(10) Uani d 1 C
O1' .0524(5) 1.0573(3) .2786(3) .0280(10) Uani d 1 O
C2' .2674(3) .7492(2) .4849(2) .0250(10) Uani d 1 C
O2' .2580(6) .7451(4) .5859(3) .0360(10) Uani d 1 O
C3' .5334(3) .8308(2) .2928(2) .0150(10) Uani d 1 C
O3' .6863(5) .8675(4) .2745(3) .0310(10) Uani d 1 O
C4 .0926(3) .6049(2) .3399(2) .0130(10) Uani d 1 C
O4 -.0634(4) .5813(3) .3835(2) .0180(10) Uani d 1 O
C5' .1920(3) .4160(2) .1417(2) .0160(10) Uani d 1 C
O5' .1221(4) .3627(3) .0731(3) .0250(10) Uani d 1 O
C6' .2969(3) .3360(2) .3647(2) .0260(10) Uani d 1 C
O6' .2941(5) .2271(3) .4342(3) .0330(10) Uani d 1 O
C7' .5637(3) .4857(2) .2027(2) .0200(10) Uani d 1 C
O7' .7225(5) .4757(4) .1760(3) .0350(10) Uani d 1 O
C6 .3065(3) .7203(2) .1524(2) .0110(10) Uani d 1 C
C7 .4238(4) .8359(2) -.0360(2) .0120(10) Uani d 1 C
C8 .2176(3) .8406(2) -.0236(2) .0170(10) Uani d 1 C
C9 .1494(3) .7704(2) .0871(2) .0220(10) Uani d 1 C
O6 .4713(3) .7632(2) .0714(2) .0140(10) Uani d 1 O
O7 .5441(5) .8800(3) -.1194(3) .0220(10) Uani d 1 O
H8 .148(4) .885(3) -.093(3) .040(10) Uiso d 1 H
H9 .006(5) .756(3) .124(2) .050(10) Uiso d 1 H

loop_
_atom_site_aniso_label
_atom_site_aniso_U_11
_atom_site_aniso_U_22
_atom_site_aniso_U_33
_atom_site_aniso_U_12
_atom_site_aniso_U_13
_atom_site_aniso_U_23
Co1 .0166(2) .0152(2) .0159(2) -.00080(10) -.00230(10) -.00204(9)
Co2 .0166(2) .0152(2) .0165(2) -.00031(9) -.00240(10) -.00064(9)
C1' .0200(10) .0163(7) .0289(8) .0009(6) -.0034(7) -.0029(6)
O1' .0270(10) .0210(10) .0460(10) .0060(10) -.0070(10) -.0040(10)
C2' .0280(10) .0263(8) .0191(8) -.0027(7) -.0049(7) -.0045(7)
O2' .048(2) .0490(10) .0170(10) -.0010(10) -.0050(10) -.0060(10)
C3' .0190(10) .0256(7) .0239(8) -.0039(7) -.0063(7) .0001(6)
O3' .0230(10) .0400(10) .0390(10) -.0090(10) -.0070(10) .0050(10)
C4 .0180(10) .0208(6) .0162(7) -.0025(6) -.0012(6) -.0008(5)
O4 .0200(10) .0280(10) .0280(10) -.0030(10) -.0010(10) -.0011(9)
C5' .0210(10) .0201(6) .0209(7) -.0029(6) -.0060(6) -.0033(6)
O5' .0270(10) .0290(10) .0310(10) -.0030(10) -.0110(10) -.0069(9)
C6' .0270(10) .0184(7) .0204(8) .014(7) -.0040(7) .0004(6)
O6' .0480(10) .0210(10) .0300(10) .0010(10) -.0060(10) .0091(9)
C7' .0200(10) .0218(7) .0230(8) .0017(7) -.0021(7) -.0021(7)
O7' .0180(10) .0400(10) .0380(10) .0060(10) -.0010(10) -.0010(10)
C6 .0200(10) .0156(6) .0163(7) -.0017(6) -.0029(6) .0006(5)
C7 .0250(10) .0177(6) .0177(8) .0002(6) -.0028(7) .0015(6)
C8 .0250(10) .0206(7) .0193(8) -.0008(7) -.0072(7) .0016(6)
C9 .0190(10) .0195(6) .0190(7) -.0015(6) -.0052(7) .0009(6)
O6 .0190(10) .0185(8) .0176(8) .0002(7) -.0024(8) .0018(7)
O7 .0300(10) .0240(9) .0230(10) .0000(10) .0020(10) .0069(8)

loop_
_atom_type_symbol
_atom_type_description
_atom_type_scat_dispersion_real
_atom_type_scat_dispersion_imag
_atom_type_scat_source
C C .0033 .0016 '(Clementi & Roetti, 1974)'
H H .0000 .0000 '(Clementi & Roetti, 1974)'
O O .0106 .0060 '(Clementi & Roetti, 1974)'
Co Co .3494 .9721 '(Clementi & Roetti, 1974)'

loop_
_geom_angle_atom_site_label_1
_geom_angle_atom_site_label_2
_geom_angle_atom_site_label_3
_geom_angle
Co2 Co1 C1' 134.48(7)
Co2 Co1 C2' 112.23(6)
Co2 Co1 C3' 103.16(6)
Co2 Co1 C4 50.68(5)
Co2 Co1 C6 52.20(4)
Co1 Co2 C4 51.18(6)
Co1 Co2 C5' 134.98(6)
Co1 Co2 C6 52.15(5)
Co1 Co2 C6' 114.64(6)
Co1 Co2 C7' 100.46(6)
Co1 C4 Co2 78.14(7)
Co1 C6 Co2 75.65(6)
Co1 C1' O1' 178.9(3)
Co1 C2' O2' 177.3(2)
Co1 C3' O3' 178.7(3)
Co1 C4 O4 140.7(2)
Co2 C4 O4 141.2(2)
Co2 C5' O5' 178.4(2)
Co2 C6' O6' 177.6(2)
Co2 C7' O7' 178.7(2)
O6 C6 C9 105.5(2)
C6 O6 C7 109.9(2)
O6 C7 O7 121.1(3)
O6 C7 C8 107.4(2)
C7 C8 C9 107.8(2)
C6 C9 C8 109.5(2)
C7 C8 H8 122(2)
C8 C9 H9 127.0(10)

loop_
_geom_bond_atom_site_label_1
_geom_bond_atom_site_label_2
_geom_bond_distance
Co2 Co1 2.4402(2)
Co2 C4 1.929(2)
Co2 C5' 1.811(2)
Co2 C6 1.990(2)
Co2 C6' 1.825(3)
Co2 C7' 1.852(2)
Co1 C1' 1.809(2)
Co1 C2' 1.829(2)
Co1 C3' 1.856(2)
Co1 C4 1.943(2)
Co1 C6 1.989(2)
O1' C1' 1.139(3)
O2' C2' 1.135(4)
O3' C3' 1.131(4)
O4 C4 1.163(3)
O5' C5' 1.137(4)
O6 C6 1.406(3)
O6 C7 1.382(3)
O6' C6' 1.134(3)
O7 C7 1.207(4)
O7' C7' 1.133(4)
C6 C9 1.465(3)
C7 C8 1.462(4)
C8 C9 1.346(3)
C8 H8 1.03(3)
C9 H9 1.05(3)
